data_4119157
loop_
_publ_author_name
'Natalie D. Suhan'
'Stephen J. Loeb'
'S. Holger Eichhorn'

_publ_contact_author
;
 Stephen J. Loeb
 Department of Chemistry and Biochemistry
 University of Windsor
 Windsor, Ontario, Canada
 N9B 3P4
 
;
_publ_contact_author_email loeb@uwindsor.ca
_publ_contact_author_fax '+ 519 973-7098 '
_publ_contact_author_phone '+ 519 253-3000 ext 3529'
_publ_section_title
;
 Mesomorphic [2]Rotaxanes: Sheltering Ionic Cores with Interlocking
 Components
;
_journal_name_full 'Journal of the American Chemical Society'
_journal_page_first 400
_journal_page_last 408
_journal_paper_doi 10.1021/ja309558p
_journal_volume 135
_journal_year 2013
_chemical_formula_sum 'C70 H80 B2 F8 N4 O16'
_chemical_formula_weight 1407.00
_chemical_name_systematic
; 
 ? 
;
_space_group_IT_number 2
_symmetry_cell_setting triclinic
_symmetry_space_group_name_Hall '-P 1'
_symmetry_space_group_name_H-M 'P -1'
_atom_sites_solution_hydrogens geom
_atom_sites_solution_primary direct
_atom_sites_solution_secondary difmap
_audit_creation_method SHELXL-97
_cell_angle_alpha 69.605(2)
_cell_angle_beta 86.800(2)
_cell_angle_gamma 81.055(2)
_cell_formula_units_Z 1
_cell_length_a 9.9847(15)
_cell_length_b 12.0015(18)
_cell_length_c 15.433(2)
_cell_measurement_reflns_used 649
_cell_measurement_temperature 173(2)
_cell_measurement_theta_max 25.00
_cell_measurement_theta_min 2.06
_cell_volume 1712.3(4)
_computing_cell_refinement 'Bruker SAINT'
_computing_data_collection 'Bruker SMART'
_computing_data_reduction 'Bruker SHELXTL XPREP'
_computing_molecular_graphics 'Bruker SHELXTL XP'
_computing_publication_material 'Bruker SHELXTL XCIF'
_computing_structure_refinement 'SHELXL-97 (Sheldrick, 1997)'
_computing_structure_solution 'SHELXS-97 (Sheldrick, 1997)'
_diffrn_ambient_temperature 173(2)
_diffrn_measured_fraction_theta_full 0.997
_diffrn_measured_fraction_theta_max 0.997
_diffrn_measurement_device_type 'Bruker APEX-1 CCD'
_diffrn_measurement_method 'phi and omega scans'
_diffrn_radiation_monochromator graphite
_diffrn_radiation_source 'fine-focus sealed tube'
_diffrn_radiation_type MoK\a
_diffrn_radiation_wavelength 0.71073
_diffrn_reflns_av_R_equivalents 0.0323
_diffrn_reflns_av_sigmaI/netI 0.0407
_diffrn_reflns_limit_h_max 11
_diffrn_reflns_limit_h_min -11
_diffrn_reflns_limit_k_max 14
_diffrn_reflns_limit_k_min -14
_diffrn_reflns_limit_l_max 18
_diffrn_reflns_limit_l_min -18
_diffrn_reflns_number 16530
_diffrn_reflns_theta_full 25.00
_diffrn_reflns_theta_max 25.00
_diffrn_reflns_theta_min 2.06
_exptl_absorpt_coefficient_mu 0.110
_exptl_absorpt_correction_T_max 1.0000
_exptl_absorpt_correction_T_min 0.8889
_exptl_absorpt_correction_type empirical
_exptl_absorpt_process_details sadabs
_exptl_crystal_colour orange-red
_exptl_crystal_density_diffrn 1.364
_exptl_crystal_description prisim
_exptl_crystal_F_000 738
_exptl_crystal_size_max 0.30
_exptl_crystal_size_mid 0.26
_exptl_crystal_size_min 0.22
_refine_diff_density_max 0.645
_refine_diff_density_min -0.389
_refine_diff_density_rms 0.053
_refine_ls_extinction_method none
_refine_ls_goodness_of_fit_ref 1.021
_refine_ls_hydrogen_treatment constr
_refine_ls_matrix_type full
_refine_ls_number_parameters 451
_refine_ls_number_reflns 6013
_refine_ls_number_restraints 0
_refine_ls_restrained_S_all 1.021
_refine_ls_R_factor_all 0.0878
_refine_ls_R_factor_gt 0.0641
_refine_ls_shift/su_max 0.000
_refine_ls_shift/su_mean 0.000
_refine_ls_structure_factor_coef Fsqd
_refine_ls_weighting_details 'calc w=1/[\s^2^(Fo^2^)+(0.0844P)^2^+1.3587P] where P=(Fo^2^+2Fc^2^)/3'
_refine_ls_weighting_scheme calc
_refine_ls_wR_factor_gt 0.1590
_refine_ls_wR_factor_ref 0.1753
_reflns_number_gt 4399
_reflns_number_total 6013
_reflns_threshold_expression >2sigma(I)
_cod_data_source_file ja309558p_si_002.cif
_cod_data_source_block dm17
_cod_database_code 4119157

loop_
_symmetry_equiv_pos_as_xyz
'x, y, z'
'-x, -y, -z'

loop_
_atom_site_label
_atom_site_type_symbol
_atom_site_fract_x
_atom_site_fract_y
_atom_site_fract_z
_atom_site_U_iso_or_equiv
_atom_site_adp_type
_atom_site_occupancy
_atom_site_symmetry_multiplicity
_atom_site_calc_flag
_atom_site_refinement_flags
C1 C 0.6658(4) 0.4264(4) 0.2338(2) 0.0606(10) Uani 1 1 d .
H1A H 0.7248 0.4742 0.2501 0.091 Uiso 1 1 calc R
H1B H 0.7200 0.3731 0.2052 0.091 Uiso 1 1 calc R
H1C H 0.6219 0.3782 0.2897 0.091 Uiso 1 1 calc R
C2 C 0.5593(3) 0.5090(3) 0.1668(2) 0.0429(7) Uani 1 1 d .
C3 C 0.5561(4) 0.6323(3) 0.1359(2) 0.0517(9) Uani 1 1 d .
H3A H 0.6217 0.6640 0.1592 0.062 Uiso 1 1 calc R
C4 C 0.4614(3) 0.7125(3) 0.0722(2) 0.0475(8) Uani 1 1 d .
C5 C 0.4604(4) 0.8469(3) 0.0407(3) 0.0703(12) Uani 1 1 d .
H5A H 0.3873 0.8875 -0.0041 0.105 Uiso 1 1 calc R
H5B H 0.5476 0.8667 0.0117 0.105 Uiso 1 1 calc R
H5C H 0.4457 0.8736 0.0941 0.105 Uiso 1 1 calc R
C6 C 0.3675(3) 0.6647(3) 0.0382(2) 0.0397(7) Uani 1 1 d .
H6A H 0.3030 0.7167 -0.0063 0.048 Uiso 1 1 calc R
C7 C 0.3666(3) 0.5415(2) 0.06868(19) 0.0322(6) Uani 1 1 d .
C8 C 0.2617(3) 0.4968(2) 0.03044(19) 0.0307(6) Uani 1 1 d .
C9 C 0.1583(3) 0.3300(2) 0.0389(2) 0.0373(7) Uani 1 1 d .
H9A H 0.1881 0.3211 -0.0210 0.045 Uiso 1 1 calc R
H9B H 0.0707 0.3842 0.0293 0.045 Uiso 1 1 calc R
C10 C 0.1423(3) 0.2099(2) 0.10915(18) 0.0295(6) Uani 1 1 d .
C11 C 0.0150(3) 0.1844(2) 0.14254(19) 0.0321(6) Uani 1 1 d .
H11A H -0.0617 0.2444 0.1221 0.038 Uiso 1 1 calc R
C12 C -0.0022(3) 0.0730(2) 0.20511(18) 0.0310(6) Uani 1 1 d .
H12A H -0.0901 0.0572 0.2279 0.037 Uiso 1 1 calc R
C13 C 0.1095(3) -0.0166(2) 0.23510(17) 0.0274(6) Uani 1 1 d .
C14 C 0.0930(3) -0.1357(2) 0.30233(17) 0.0269(6) Uani 1 1 d .
C15 C -0.0111(3) -0.1494(2) 0.36766(18) 0.0293(6) Uani 1 1 d .
H15A H -0.0754 -0.0818 0.3670 0.035 Uiso 1 1 calc R
C16 C -0.0211(3) -0.2592(2) 0.43241(18) 0.0297(6) Uani 1 1 d .
H16A H -0.0926 -0.2670 0.4765 0.036 Uiso 1 1 calc R
C17 C 0.0588(3) -0.4726(2) 0.50950(18) 0.0307(6) Uani 1 1 d .
H17A H 0.0450 -0.4602 0.5697 0.037 Uiso 1 1 calc R
H17B H 0.1444 -0.5281 0.5127 0.037 Uiso 1 1 calc R
C18 C 0.1677(3) -0.3472(2) 0.37221(18) 0.0306(6) Uani 1 1 d .
H18A H 0.2292 -0.4168 0.3738 0.037 Uiso 1 1 calc R
C19 C 0.1818(3) -0.2392(2) 0.30585(18) 0.0307(6) Uani 1 1 d .
H19A H 0.2528 -0.2345 0.2616 0.037 Uiso 1 1 calc R
C20 C 0.2373(3) 0.0103(2) 0.20258(19) 0.0348(7) Uani 1 1 d .
H20A H 0.3144 -0.0492 0.2231 0.042 Uiso 1 1 calc R
C21 C 0.2535(3) 0.1218(2) 0.1412(2) 0.0371(7) Uani 1 1 d .
H21A H 0.3418 0.1389 0.1203 0.044 Uiso 1 1 calc R
C22 C 0.4628(3) 0.4638(3) 0.13251(19) 0.0355(7) Uani 1 1 d .
H22A H 0.4621 0.3796 0.1526 0.043 Uiso 1 1 calc R
C23 C 0.7454(5) 0.0289(4) 0.5306(3) 0.0798(13) Uani 1 1 d .
H23A H 0.6672 0.0543 0.5641 0.120 Uiso 1 1 calc R
H23B H 0.8132 -0.0261 0.5750 0.120 Uiso 1 1 calc R
H23C H 0.7160 -0.0121 0.4917 0.120 Uiso 1 1 calc R
C24 C 0.8249(3) 0.7215(2) 0.24198(18) 0.0320(6) Uani 1 1 d .
C25 C 0.7817(3) 0.8406(3) 0.1908(2) 0.0389(7) Uani 1 1 d .
H25A H 0.7045 0.8834 0.2099 0.047 Uiso 1 1 calc R
C26 C 0.8518(4) 0.8974(3) 0.1115(2) 0.0460(8) Uani 1 1 d .
H26A H 0.8220 0.9792 0.0763 0.055 Uiso 1 1 calc R
C27 C 0.9625(4) 0.8375(3) 0.0836(2) 0.0456(8) Uani 1 1 d .
H27A H 1.0100 0.8776 0.0294 0.055 Uiso 1 1 calc R
C28 C 1.0064(3) 0.7180(3) 0.13374(19) 0.0407(7) Uani 1 1 d .
H28A H 1.0836 0.6763 0.1136 0.049 Uiso 1 1 calc R
C29 C 0.9384(3) 0.6590(2) 0.21325(18) 0.0328(6) Uani 1 1 d .
C30 C 1.0696(3) 0.4685(3) 0.2303(2) 0.0412(7) Uani 1 1 d .
H30A H 1.1551 0.5031 0.2134 0.049 Uiso 1 1 calc R
H30B H 1.0313 0.4645 0.1738 0.049 Uiso 1 1 calc R
C31 C 1.0965(3) 0.3455(3) 0.3011(2) 0.0434(8) Uani 1 1 d .
H31A H 1.0089 0.3174 0.3242 0.052 Uiso 1 1 calc R
H31B H 1.1456 0.2899 0.2715 0.052 Uiso 1 1 calc R
C32 C 1.3162(3) 0.3367(3) 0.3598(2) 0.0452(8) Uani 1 1 d .
H32A H 1.3357 0.4168 0.3191 0.054 Uiso 1 1 calc R
H32B H 1.3471 0.2782 0.3282 0.054 Uiso 1 1 calc R
C33 C 0.6360(3) 0.7156(3) 0.3446(2) 0.0396(7) Uani 1 1 d .
H33A H 0.5726 0.7421 0.2918 0.048 Uiso 1 1 calc R
H33B H 0.6513 0.7874 0.3582 0.048 Uiso 1 1 calc R
C34 C 0.5761(3) 0.6297(3) 0.4274(2) 0.0413(7) Uani 1 1 d .
H34A H 0.4802 0.6625 0.4338 0.050 Uiso 1 1 calc R
H34B H 0.5773 0.5526 0.4171 0.050 Uiso 1 1 calc R
C35 C 0.6104(3) 0.6998(3) 0.5501(2) 0.0435(8) Uani 1 1 d .
H35A H 0.5113 0.7123 0.5604 0.052 Uiso 1 1 calc R
H35B H 0.6368 0.7761 0.5070 0.052 Uiso 1 1 calc R
N1 N 0.0681(2) -0.35649(18) 0.43514(14) 0.0267(5) Uani 1 1 d .
N2 N 0.8044(4) 0.1335(3) 0.4730(2) 0.0645(9) Uani 1 1 d .
O1 O 0.1838(2) 0.55876(17) -0.02994(15) 0.0448(5) Uani 1 1 d .
O2 O 0.25896(19) 0.37961(16) 0.07300(13) 0.0337(5) Uani 1 1 d .
O3 O 0.9757(2) 0.54174(17) 0.26828(12) 0.0363(5) Uani 1 1 d .
O4 O 1.1744(2) 0.34053(18) 0.37786(13) 0.0392(5) Uani 1 1 d .
O5 O 0.76188(19) 0.65737(17) 0.32145(13) 0.0349(5) Uani 1 1 d .
O6 O 0.6453(2) 0.60687(17) 0.51177(13) 0.0389(5) Uani 1 1 d .
O7 O 0.9028(3) 0.1164(3) 0.4260(2) 0.0912(10) Uani 1 1 d .
O8 O 0.7569(3) 0.2326(3) 0.4736(2) 0.0873(10) Uani 1 1 d .
B1 B 0.5845(4) 0.0626(4) 0.2997(3) 0.0546(11) Uani 1 1 d .
F1 F 0.6111(5) 0.1196(4) 0.2110(3) 0.188(2) Uani 1 1 d .
F2 F 0.5332(4) 0.1361(4) 0.3408(3) 0.184(2) Uani 1 1 d .
F3 F 0.5008(3) -0.0138(3) 0.3001(4) 0.174(2) Uani 1 1 d .
F4 F 0.7008(2) -0.0043(2) 0.34005(19) 0.0848(8) Uani 1 1 d .

loop_
_atom_site_aniso_label
_atom_site_aniso_U_11
_atom_site_aniso_U_22
_atom_site_aniso_U_33
_atom_site_aniso_U_23
_atom_site_aniso_U_13
_atom_site_aniso_U_12
C1 0.058(2) 0.079(3) 0.048(2) -0.0188(19) -0.0103(17) -0.024(2)
C2 0.0417(18) 0.055(2) 0.0383(17) -0.0204(15) 0.0062(14) -0.0188(15)
C3 0.054(2) 0.068(2) 0.052(2) -0.0347(19) 0.0103(17) -0.0344(18)
C4 0.051(2) 0.0448(19) 0.058(2) -0.0269(17) 0.0178(17) -0.0221(16)
C5 0.075(3) 0.046(2) 0.101(3) -0.035(2) 0.015(2) -0.0255(19)
C6 0.0366(17) 0.0356(17) 0.0492(18) -0.0168(14) 0.0129(14) -0.0114(13)
C7 0.0314(15) 0.0330(15) 0.0355(15) -0.0148(13) 0.0109(12) -0.0112(12)
C8 0.0299(15) 0.0269(14) 0.0313(14) -0.0059(12) 0.0055(12) -0.0042(12)
C9 0.0430(17) 0.0329(16) 0.0336(15) -0.0029(13) -0.0088(13) -0.0159(13)
C10 0.0364(16) 0.0274(14) 0.0259(14) -0.0085(11) -0.0034(11) -0.0089(12)
C11 0.0340(15) 0.0271(14) 0.0332(15) -0.0070(12) -0.0066(12) -0.0048(12)
C12 0.0290(15) 0.0305(15) 0.0322(15) -0.0079(12) -0.0004(12) -0.0070(12)
C13 0.0313(15) 0.0247(14) 0.0261(14) -0.0079(11) -0.0017(11) -0.0054(11)
C14 0.0276(14) 0.0273(14) 0.0268(14) -0.0081(11) -0.0054(11) -0.0078(11)
C15 0.0285(14) 0.0237(14) 0.0337(15) -0.0083(12) -0.0010(12) -0.0019(11)
C16 0.0274(14) 0.0308(15) 0.0297(14) -0.0089(12) 0.0035(11) -0.0055(11)
C17 0.0327(15) 0.0251(14) 0.0280(14) -0.0008(11) -0.0003(12) -0.0051(11)
C18 0.0318(15) 0.0261(14) 0.0338(15) -0.0109(12) 0.0020(12) -0.0025(11)
C19 0.0321(15) 0.0278(14) 0.0298(14) -0.0071(12) 0.0067(12) -0.0062(12)
C20 0.0301(15) 0.0287(15) 0.0384(16) -0.0033(13) -0.0020(12) -0.0016(12)
C21 0.0300(15) 0.0339(16) 0.0434(17) -0.0060(13) 0.0030(13) -0.0115(12)
C22 0.0399(17) 0.0371(16) 0.0317(15) -0.0116(13) 0.0073(13) -0.0148(13)
C23 0.091(3) 0.090(3) 0.066(3) -0.030(2) 0.001(2) -0.030(3)
C24 0.0381(16) 0.0360(16) 0.0248(14) -0.0106(12) -0.0031(12) -0.0126(13)
C25 0.0480(18) 0.0346(16) 0.0351(16) -0.0113(13) -0.0058(14) -0.0084(13)
C26 0.068(2) 0.0334(17) 0.0369(17) -0.0074(14) -0.0073(16) -0.0163(16)
C27 0.064(2) 0.0475(19) 0.0294(16) -0.0114(15) 0.0039(15) -0.0266(17)
C28 0.0463(18) 0.0498(19) 0.0310(16) -0.0160(14) 0.0042(13) -0.0181(15)
C29 0.0392(16) 0.0368(16) 0.0248(14) -0.0103(12) -0.0035(12) -0.0124(13)
C30 0.0447(18) 0.0502(19) 0.0299(15) -0.0180(14) 0.0022(13) -0.0012(14)
C31 0.0496(19) 0.0452(18) 0.0388(17) -0.0207(15) -0.0004(14) -0.0015(15)
C32 0.0419(18) 0.054(2) 0.0372(17) -0.0186(15) 0.0096(14) 0.0057(15)
C33 0.0360(16) 0.0449(18) 0.0356(16) -0.0134(14) -0.0047(13) 0.0014(13)
C34 0.0314(16) 0.0487(18) 0.0426(17) -0.0149(15) 0.0031(13) -0.0058(14)
C35 0.0371(17) 0.0469(18) 0.0427(17) -0.0171(15) 0.0034(14) 0.0076(14)
N1 0.0288(12) 0.0246(11) 0.0251(11) -0.0059(9) -0.0007(9) -0.0049(9)
N2 0.056(2) 0.079(2) 0.070(2) -0.0387(19) -0.0203(17) -0.0057(18)
O1 0.0393(12) 0.0291(11) 0.0553(13) 0.0011(10) -0.0100(11) -0.0068(9)
O2 0.0380(11) 0.0267(10) 0.0347(10) -0.0050(8) -0.0052(9) -0.0106(8)
O3 0.0398(11) 0.0381(11) 0.0285(10) -0.0100(9) 0.0039(9) -0.0031(9)
O4 0.0371(11) 0.0468(12) 0.0313(11) -0.0139(9) 0.0053(9) 0.0005(9)
O5 0.0334(11) 0.0349(11) 0.0324(10) -0.0074(9) 0.0030(8) -0.0041(8)
O6 0.0371(11) 0.0386(11) 0.0371(11) -0.0110(9) 0.0044(9) -0.0002(9)
O7 0.075(2) 0.105(3) 0.112(3) -0.058(2) 0.015(2) -0.0264(18)
O8 0.080(2) 0.080(2) 0.116(3) -0.055(2) -0.0423(19) 0.0141(17)
B1 0.046(2) 0.044(2) 0.075(3) -0.024(2) -0.008(2) 0.0033(19)
F1 0.230(5) 0.177(4) 0.099(3) 0.003(3) -0.005(3) 0.021(4)
F2 0.159(4) 0.164(3) 0.256(5) -0.147(4) -0.022(3) 0.080(3)
F3 0.074(2) 0.110(3) 0.341(6) -0.076(3) -0.088(3) 0.0044(18)
F4 0.0498(13) 0.1093(19) 0.116(2) -0.0725(17) -0.0221(13) 0.0146(13)

loop_
_atom_type_symbol
_atom_type_description
_atom_type_scat_dispersion_real
_atom_type_scat_dispersion_imag
_atom_type_scat_source
C C 0.0033 0.0016 'International Tables Vol C Tables 4.2.6.8 and 6.1.1.4'
H H 0.0000 0.0000 'International Tables Vol C Tables 4.2.6.8 and 6.1.1.4'
B B 0.0013 0.0007 'International Tables Vol C Tables 4.2.6.8 and 6.1.1.4'
N N 0.0061 0.0033 'International Tables Vol C Tables 4.2.6.8 and 6.1.1.4'
O O 0.0106 0.0060 'International Tables Vol C Tables 4.2.6.8 and 6.1.1.4'
F F 0.0171 0.0103 'International Tables Vol C Tables 4.2.6.8 and 6.1.1.4'

loop_
_geom_angle_atom_site_label_1
_geom_angle_atom_site_label_2
_geom_angle_atom_site_label_3
_geom_angle
_geom_angle_site_symmetry_3
C3 C2 C22 117.8(3) .
C3 C2 C1 121.1(3) .
C22 C2 C1 121.0(3) .
C2 C3 C4 123.3(3) .
C6 C4 C3 117.6(3) .
C6 C4 C5 120.7(3) .
C3 C4 C5 121.8(3) .
C4 C6 C7 120.6(3) .
C6 C7 C22 120.3(3) .
C6 C7 C8 117.7(3) .
C22 C7 C8 122.0(2) .
O1 C8 O2 122.9(3) .
O1 C8 C7 124.5(3) .
O2 C8 C7 112.5(2) .
O2 C9 C10 108.0(2) .
C11 C10 C21 118.7(2) .
C11 C10 C9 120.1(3) .
C21 C10 C9 121.2(3) .
C12 C11 C10 120.9(3) .
C11 C12 C13 120.2(3) .
C20 C13 C12 118.6(2) .
C20 C13 C14 120.5(2) .
C12 C13 C14 120.9(2) .
C19 C14 C15 116.8(2) .
C19 C14 C13 122.2(2) .
C15 C14 C13 121.0(2) .
C16 C15 C14 120.3(2) .
N1 C16 C15 121.3(2) .
N1 C17 C17 109.7(3) 2_546
N1 C18 C19 120.9(2) .
C18 C19 C14 120.7(3) .
C21 C20 C13 120.8(3) .
C20 C21 C10 120.7(3) .
C2 C22 C7 120.4(3) .
O5 C24 C25 124.0(3) .
O5 C24 C29 116.2(2) .
C25 C24 C29 119.8(3) .
C24 C25 C26 119.7(3) .
C27 C26 C25 120.7(3) .
C26 C27 C28 120.2(3) .
C27 C28 C29 120.3(3) .
O3 C29 C28 124.5(3) .
O3 C29 C24 116.3(2) .
C28 C29 C24 119.2(3) .
O3 C30 C31 108.3(2) .
O4 C31 C30 113.3(3) .
O4 C32 C35 108.8(2) 2_766
O5 C33 C34 109.2(2) .
O6 C34 C33 113.8(2) .
O6 C35 C32 108.4(2) 2_766
C18 N1 C16 120.0(2) .
C18 N1 C17 120.1(2) .
C16 N1 C17 119.8(2) .
O8 N2 O7 122.7(4) .
O8 N2 C23 120.0(4) .
O7 N2 C23 117.3(4) .
C8 O2 C9 115.3(2) .
C29 O3 C30 117.1(2) .
C32 O4 C31 113.8(2) .
C24 O5 C33 116.4(2) .
C35 O6 C34 113.3(2) .
F2 B1 F1 111.9(4) .
F2 B1 F3 112.3(5) .
F1 B1 F3 105.7(5) .
F2 B1 F4 111.9(4) .
F1 B1 F4 107.8(4) .
F3 B1 F4 106.9(3) .

loop_
_geom_bond_atom_site_label_1
_geom_bond_atom_site_label_2
_geom_bond_distance
_geom_bond_site_symmetry_2
C1 C2 1.504(5) .
C2 C3 1.384(5) .
C2 C22 1.386(4) .
C3 C4 1.395(5) .
C4 C6 1.384(4) .
C4 C5 1.512(5) .
C6 C7 1.388(4) .
C7 C22 1.396(4) .
C7 C8 1.483(4) .
C8 O1 1.202(3) .
C8 O2 1.333(3) .
C9 O2 1.451(3) .
C9 C10 1.497(4) .
C10 C11 1.383(4) .
C10 C21 1.388(4) .
C11 C12 1.379(4) .
C12 C13 1.397(4) .
C13 C20 1.388(4) .
C13 C14 1.472(4) .
C14 C19 1.396(4) .
C14 C15 1.395(4) .
C15 C16 1.363(4) .
C16 N1 1.344(3) .
C17 N1 1.477(3) .
C17 C17 1.519(5) 2_546
C18 N1 1.340(3) .
C18 C19 1.366(4) .
C20 C21 1.371(4) .
C23 N2 1.452(5) .
C24 O5 1.378(3) .
C24 C25 1.383(4) .
C24 C29 1.399(4) .
C25 C26 1.387(4) .
C26 C27 1.356(5) .
C27 C28 1.384(4) .
C28 C29 1.385(4) .
C29 O3 1.371(3) .
C30 O3 1.428(3) .
C30 C31 1.493(4) .
C31 O4 1.432(4) .
C32 O4 1.425(4) .
C32 C35 1.500(4) 2_766
C33 O5 1.431(3) .
C33 C34 1.498(4) .
C34 O6 1.428(4) .
C35 O6 1.426(4) .
C35 C32 1.500(4) 2_766
N2 O8 1.213(4) .
N2 O7 1.222(4) .
B1 F2 1.286(5) .
B1 F1 1.334(6) .
B1 F3 1.332(5) .
B1 F4 1.350(5) .
